data_7702460
loop_
_publ_author_name
'Cl\'erac, Rodolphe'
'Cotton, F. Albert'
'Daniels, Lee M.'
'Dunbar, Kim R.'
'Murillo, Carlos A.'
'Wang, Xiaoping'

_publ_section_title
;
 Structural and magnetic properties of Co3(dpa)4Br2&#x200A;&#x2020;
;
_journal_issue 4
_journal_name_full 'Journal of the Chemical Society, Dalton Transactions'
_journal_page_first 386
_journal_paper_doi 10.1039/b007876j
_journal_year 2001
_chemical_compound_source synthesis
_chemical_formula_structural Co3(dpa)4Br2.1.75Tol.0.5Hex
_chemical_formula_sum 'C55.25 H53 Br2 Co3 N12'
_chemical_formula_weight 1221.71
_space_group_IT_number 2
_space_group_name_Hall '-P 1'
_space_group_name_H-M_alt 'P -1'
_symmetry_cell_setting triclinic
_symmetry_space_group_name_H-M 'P -1'
_atom_sites_solution_hydrogens geom
_atom_sites_solution_primary direct
_atom_sites_solution_secondary difmap
_audit_creation_method SHELXL
_cell_angle_alpha 81.395(1)
_cell_angle_beta 82.475(2)
_cell_angle_gamma 62.438(1)
_cell_formula_units_Z 4
_cell_length_a 16.927(1)
_cell_length_b 18.155(1)
_cell_length_c 19.293(1)
_cell_measurement_reflns_used 4908
_cell_measurement_temperature 170(2)
_cell_measurement_theta_max 27.497
_cell_measurement_theta_min 2.363
_cell_volume 5184.0(5)
_computing_cell_refinement SAINT
_computing_data_collection SMART
_computing_data_reduction SADABS
_computing_structure_refinement 'SHELXL-93 (Sheldrick, 1993)'
_computing_structure_solution 'SHELXS-86 (Sheldrick, 1990)'
_diffrn_ambient_temperature 170(2)
_diffrn_measurement_device 'Bruker SMART 1000'
_diffrn_measurement_method '\w scans'
_diffrn_radiation_monochromator graphite
_diffrn_radiation_source 'normal-focus sealed tube'
_diffrn_radiation_type MoK\a
_diffrn_radiation_wavelength 0.71073
_diffrn_reflns_av_R_equivalents 0.0379
_diffrn_reflns_av_sigmaI/netI 0.0807
_diffrn_reflns_limit_h_max 21
_diffrn_reflns_limit_h_min -20
_diffrn_reflns_limit_k_max 23
_diffrn_reflns_limit_k_min -23
_diffrn_reflns_limit_l_max 21
_diffrn_reflns_limit_l_min -24
_diffrn_reflns_number 35531
_diffrn_reflns_theta_max 27.52
_diffrn_reflns_theta_min 1.58
_exptl_absorpt_coefficient_mu 2.541
_exptl_absorpt_correction_T_max 0.7728
_exptl_absorpt_correction_T_min 0.4128
_exptl_absorpt_correction_type analytical
_exptl_crystal_colour brown
_exptl_crystal_density_diffrn 1.565
_exptl_crystal_density_meas ?
_exptl_crystal_description plate
_exptl_crystal_F_000 2478
_exptl_crystal_size_max 0.39
_exptl_crystal_size_mid 0.34
_exptl_crystal_size_min 0.10
_refine_diff_density_max 1.306
_refine_diff_density_min -0.581
_refine_diff_density_rms 0.103
_refine_ls_extinction_method none
_refine_ls_goodness_of_fit_all 1.012
_refine_ls_goodness_of_fit_obs 1.142
_refine_ls_hydrogen_treatment noref
_refine_ls_matrix_type full
_refine_ls_number_parameters 1198
_refine_ls_number_reflns 22926
_refine_ls_number_restraints 3
_refine_ls_restrained_S_all 1.013
_refine_ls_restrained_S_obs 1.143
_refine_ls_R_factor_all 0.0993
_refine_ls_R_factor_obs 0.0491
_refine_ls_shift/esd_max -0.011
_refine_ls_shift/esd_mean 0.000
_refine_ls_structure_factor_coef Fsqd
_refine_ls_weighting_details 'w=1/[\s^2^(Fo^2^)+(0.0601P)^2^] where P=(Fo^2^+2Fc^2^)/3'
_refine_ls_weighting_scheme calc
_refine_ls_wR_factor_all 0.1352
_refine_ls_wR_factor_obs 0.1160
_reflns_number_observed 13681
_reflns_number_total 22927
_reflns_observed_criterion >2sigma(I)
_cod_data_source_file b007876j.txt
_cod_data_source_block 1-1.75C7H8.0.5C6H14_at_170K
_cod_depositor_comments
;
The following automatic conversions were performed:

data item '_exptl_crystal_density_meas' value 'not measured' was
changed to '?' -- the value is perceived as not measured.

data item '_refine_ls_weighting_scheme' value 'calc
w=1/[\s^2^(Fo^2^)+(0.0601P)^2^] where P=(Fo^2^+2Fc^2^)/3' was changed
to 'calc'. A new data item '_refine_ls_weighting_details' was created
with the value set to 'w=1/[\s^2^(Fo^2^)+(0.0601P)^2^] where
P=(Fo^2^+2Fc^2^)/3'.

Automatic conversion script
Id: cif_fix_values 6909 2019-04-08 15:41:33Z antanas 
;
_cod_original_cell_volume 5183.9(6)
_cod_original_sg_symbol_H-M P-1
_cod_database_code 7702460

loop_
_symmetry_equiv_pos_as_xyz
'x, y, z'
'-x, -y, -z'

loop_
_atom_site_aniso_label
_atom_site_aniso_U_11
_atom_site_aniso_U_22
_atom_site_aniso_U_33
_atom_site_aniso_U_23
_atom_site_aniso_U_13
_atom_site_aniso_U_12
Co1 0.0279(3) 0.0320(4) 0.0208(3) -0.0055(3) 0.0022(3) -0.0152(3)
Co2 0.0213(3) 0.0229(3) 0.0206(3) -0.0048(2) 0.0004(2) -0.0093(2)
Co3 0.0298(3) 0.0277(3) 0.0272(4) -0.0073(3) -0.0032(3) -0.0103(3)
Br1 0.0534(4) 0.0628(4) 0.0293(3) -0.0054(3) 0.0095(3) -0.0342(3)
Br2 0.0479(3) 0.0436(3) 0.0321(3) -0.0044(2) 0.0062(2) -0.0299(3)
Br3 0.0352(3) 0.0364(3) 0.0370(3) -0.0014(2) -0.0110(2) -0.0118(2)
Co4 0.0198(3) 0.0181(3) 0.0256(3) -0.0029(3) -0.0014(3) -0.0068(2)
Co5 0.0172(3) 0.0186(3) 0.0235(3) -0.0045(2) 0.0002(2) -0.0071(2)
Co6 0.0212(3) 0.0239(3) 0.0295(4) -0.0079(3) 0.0015(3) -0.0098(3)
N13 0.025(2) 0.019(2) 0.032(2) -0.005(2) -0.002(2) -0.011(2)
N14 0.016(2) 0.022(2) 0.024(2) -0.005(2) -0.001(2) -0.0059(15)
N15 0.020(2) 0.028(2) 0.027(2) -0.006(2) -0.003(2) -0.006(2)
N16 0.021(2) 0.022(2) 0.027(2) -0.003(2) -0.001(2) -0.010(2)
N17 0.020(2) 0.021(2) 0.023(2) -0.007(2) 0.000(2) -0.008(2)
N18 0.019(2) 0.021(2) 0.031(2) -0.002(2) -0.005(2) -0.007(2)
N19 0.026(2) 0.018(2) 0.026(2) 0.000(2) -0.002(2) -0.008(2)
N20 0.023(2) 0.024(2) 0.022(2) -0.005(2) 0.005(2) -0.012(2)
N21 0.021(2) 0.030(2) 0.035(2) -0.014(2) 0.003(2) -0.011(2)
N22 0.019(2) 0.024(2) 0.029(2) -0.002(2) -0.002(2) -0.009(2)
N23 0.020(2) 0.019(2) 0.024(2) -0.004(2) 0.000(2) -0.008(2)
N24 0.026(2) 0.032(2) 0.025(2) -0.008(2) 0.003(2) -0.018(2)
C41 0.016(2) 0.023(2) 0.047(3) -0.001(2) -0.004(2) -0.003(2)
C42 0.016(2) 0.036(3) 0.060(4) 0.001(3) -0.002(2) -0.007(2)
C43 0.020(3) 0.045(3) 0.055(4) 0.009(3) 0.007(3) -0.011(2)
C44 0.025(3) 0.036(3) 0.038(3) 0.004(2) -0.002(2) -0.010(2)
C45 0.020(2) 0.018(2) 0.033(3) -0.003(2) 0.000(2) -0.008(2)
C46 0.024(2) 0.028(2) 0.022(2) -0.007(2) 0.004(2) -0.010(2)
C47 0.031(3) 0.029(3) 0.037(3) 0.000(2) -0.004(2) -0.018(2)
C48 0.044(3) 0.029(3) 0.041(3) 0.003(2) -0.001(3) -0.018(2)
C49 0.036(3) 0.030(3) 0.038(3) 0.004(2) -0.006(2) -0.005(2)
C50 0.027(3) 0.032(3) 0.032(3) -0.005(2) -0.006(2) -0.006(2)
C51 0.026(2) 0.028(2) 0.031(3) -0.006(2) -0.003(2) -0.010(2)
C52 0.038(3) 0.035(3) 0.034(3) -0.009(2) -0.002(2) -0.023(2)
C53 0.027(2) 0.021(2) 0.039(3) -0.008(2) 0.002(2) -0.009(2)
C54 0.024(2) 0.019(2) 0.028(3) -0.003(2) 0.000(2) -0.007(2)
C55 0.020(2) 0.023(2) 0.021(2) -0.003(2) 0.001(2) -0.010(2)
C56 0.023(2) 0.016(2) 0.029(3) 0.001(2) -0.001(2) -0.007(2)
C57 0.025(2) 0.024(2) 0.037(3) -0.009(2) 0.000(2) -0.007(2)
C58 0.028(3) 0.030(3) 0.042(3) -0.005(2) 0.006(2) -0.011(2)
C59 0.017(2) 0.036(3) 0.047(3) 0.000(2) 0.000(2) -0.012(2)
C60 0.023(2) 0.030(3) 0.046(3) -0.003(2) -0.005(2) -0.013(2)
C61 0.035(3) 0.027(3) 0.024(3) -0.002(2) -0.002(2) -0.011(2)
C62 0.043(3) 0.042(3) 0.027(3) -0.003(2) 0.004(2) -0.020(3)
C63 0.037(3) 0.046(3) 0.035(3) -0.005(3) 0.011(2) -0.021(3)
C64 0.033(3) 0.036(3) 0.034(3) -0.007(2) 0.008(2) -0.024(2)
C65 0.021(2) 0.021(2) 0.030(3) 0.001(2) -0.002(2) -0.008(2)
C66 0.019(2) 0.027(2) 0.030(3) -0.008(2) 0.005(2) -0.011(2)
C67 0.037(3) 0.031(3) 0.048(3) -0.007(3) 0.006(3) -0.017(2)
C68 0.040(3) 0.035(3) 0.063(4) -0.016(3) 0.013(3) -0.026(3)
C69 0.044(3) 0.045(3) 0.064(4) -0.023(3) 0.000(3) -0.027(3)
C70 0.034(3) 0.040(3) 0.043(3) -0.020(3) -0.004(2) -0.016(2)
C71 0.025(3) 0.027(3) 0.039(3) 0.000(2) -0.002(2) -0.008(2)
C72 0.036(3) 0.023(2) 0.041(3) 0.007(2) -0.004(2) -0.013(2)
C73 0.029(3) 0.020(2) 0.061(4) -0.005(3) 0.004(3) -0.007(2)
C74 0.028(3) 0.026(2) 0.041(3) -0.006(2) 0.001(2) -0.011(2)
C75 0.018(2) 0.025(2) 0.035(3) -0.005(2) 0.001(2) -0.011(2)
C76 0.022(2) 0.024(2) 0.031(3) -0.008(2) 0.002(2) -0.011(2)
C77 0.030(3) 0.034(3) 0.037(3) -0.013(2) 0.006(2) -0.012(2)
C78 0.041(3) 0.034(3) 0.043(3) -0.016(3) 0.019(3) -0.019(2)
C79 0.052(3) 0.051(3) 0.033(3) -0.015(3) 0.009(3) -0.035(3)
C80 0.040(3) 0.040(3) 0.030(3) -0.003(2) -0.001(2) -0.027(2)
Br4 0.0306(3) 0.0434(3) 0.0369(3) -0.0107(2) -0.0084(2) -0.0143(2)
N1 0.038(2) 0.032(2) 0.025(2) -0.003(2) 0.000(2) -0.020(2)
N2 0.025(2) 0.022(2) 0.027(2) -0.002(2) 0.000(2) -0.010(2)
N3 0.033(2) 0.030(2) 0.028(2) -0.010(2) 0.004(2) -0.018(2)
N4 0.026(2) 0.028(2) 0.029(2) -0.006(2) 0.000(2) -0.013(2)
N5 0.023(2) 0.027(2) 0.021(2) -0.005(2) 0.001(2) -0.014(2)
N6 0.018(2) 0.028(2) 0.021(2) -0.005(2) 0.001(2) -0.009(2)
N7 0.031(2) 0.033(2) 0.026(2) -0.005(2) -0.001(2) -0.012(2)
N8 0.030(2) 0.028(2) 0.025(2) -0.008(2) -0.001(2) -0.015(2)
N9 0.028(2) 0.029(2) 0.025(2) -0.005(2) -0.003(2) -0.012(2)
N10 0.030(2) 0.034(2) 0.025(2) -0.011(2) 0.004(2) -0.016(2)
N11 0.020(2) 0.023(2) 0.028(2) -0.010(2) 0.002(2) -0.006(2)
N12 0.029(2) 0.024(2) 0.029(2) -0.004(2) -0.001(2) -0.012(2)
C1 0.048(3) 0.043(3) 0.036(3) -0.003(3) 0.002(3) -0.029(3)
C2 0.072(4) 0.035(3) 0.046(4) -0.003(3) 0.007(3) -0.034(3)
C3 0.060(4) 0.026(3) 0.044(4) -0.007(3) 0.003(3) -0.016(3)
C4 0.040(3) 0.030(3) 0.037(3) -0.007(2) -0.001(2) -0.013(2)
C5 0.032(3) 0.028(2) 0.022(2) -0.001(2) -0.004(2) -0.013(2)
C6 0.027(2) 0.030(2) 0.023(3) -0.011(2) 0.002(2) -0.012(2)
C7 0.030(3) 0.028(3) 0.042(3) -0.007(2) -0.007(2) -0.008(2)
C8 0.029(3) 0.047(3) 0.053(4) -0.020(3) -0.007(3) -0.014(2)
C9 0.031(3) 0.062(4) 0.056(4) -0.026(3) 0.007(3) -0.025(3)
C10 0.038(3) 0.046(3) 0.044(3) -0.019(3) 0.010(3) -0.030(3)
C11 0.032(3) 0.040(3) 0.036(3) -0.008(2) 0.007(2) -0.019(2)
C12 0.028(3) 0.044(3) 0.048(4) -0.010(3) 0.008(3) -0.018(2)
C13 0.028(3) 0.031(3) 0.048(3) -0.011(2) -0.006(2) -0.011(2)
C14 0.029(3) 0.033(3) 0.028(3) -0.006(2) 0.000(2) -0.016(2)
C15 0.023(2) 0.021(2) 0.028(3) -0.009(2) 0.002(2) -0.010(2)
C16 0.018(2) 0.024(2) 0.022(2) 0.000(2) -0.002(2) -0.009(2)
C17 0.027(2) 0.026(2) 0.030(3) -0.005(2) -0.003(2) -0.012(2)
C18 0.030(3) 0.027(2) 0.031(3) -0.009(2) -0.004(2) -0.009(2)
C19 0.034(3) 0.036(3) 0.026(3) -0.010(2) 0.007(2) -0.011(2)
C20 0.025(2) 0.031(3) 0.028(3) -0.003(2) 0.004(2) -0.013(2)
C21 0.053(3) 0.042(3) 0.033(3) 0.004(3) -0.010(3) -0.026(3)
C22 0.066(4) 0.051(4) 0.040(3) 0.011(3) -0.022(3) -0.028(3)
C23 0.056(4) 0.059(4) 0.045(4) 0.004(3) -0.022(3) -0.034(3)
C24 0.043(3) 0.043(3) 0.037(3) -0.001(3) -0.010(3) -0.024(3)
C25 0.029(3) 0.028(2) 0.024(3) -0.005(2) -0.002(2) -0.010(2)
C26 0.024(2) 0.031(3) 0.031(3) -0.008(2) 0.001(2) -0.013(2)
C27 0.051(3) 0.031(3) 0.031(3) -0.004(2) -0.010(3) -0.018(2)
C28 0.054(4) 0.036(3) 0.045(4) -0.009(3) -0.017(3) -0.019(3)
C29 0.052(3) 0.025(3) 0.057(4) 0.009(3) -0.019(3) -0.017(2)
C30 0.039(3) 0.030(3) 0.037(3) 0.005(2) -0.008(2) -0.011(2)
C31 0.034(3) 0.052(3) 0.021(3) -0.016(2) 0.006(2) -0.023(2)
C32 0.039(3) 0.056(4) 0.041(3) -0.031(3) 0.013(3) -0.022(3)
C33 0.039(3) 0.043(3) 0.055(4) -0.028(3) 0.009(3) -0.018(3)
C34 0.036(3) 0.028(3) 0.043(3) -0.009(2) -0.001(2) -0.011(2)
C35 0.024(2) 0.034(3) 0.035(3) -0.011(2) 0.003(2) -0.016(2)
C36 0.026(2) 0.017(2) 0.028(3) -0.004(2) 0.000(2) -0.009(2)
C37 0.027(3) 0.027(3) 0.040(3) -0.004(2) -0.002(2) -0.011(2)
C38 0.034(3) 0.027(3) 0.046(3) 0.002(2) -0.010(3) -0.011(2)
C39 0.041(3) 0.029(3) 0.037(3) 0.001(2) -0.009(3) -0.016(2)
C40 0.032(3) 0.035(3) 0.025(3) -0.003(2) 0.000(2) -0.018(2)

loop_
_atom_site_label
_atom_site_type_symbol
_atom_site_fract_x
_atom_site_fract_y
_atom_site_fract_z
_atom_site_U_iso_or_equiv
_atom_site_thermal_displace_type
_atom_site_occupancy
_atom_site_calc_flag
_atom_site_refinement_flags
_atom_site_disorder_group
Co1 Co 0.05316(4) 0.72577(4) 0.08895(3) 0.02630(15) Uani 1 d . -1
Co2 Co -0.00846(4) 0.67905(4) 0.18876(3) 0.02175(14) Uani 1 d . -1
Co3 Co -0.07640(4) 0.62933(4) 0.29175(3) 0.0287(2) Uani 1 d . -1
Br1 Br 0.12182(4) 0.77836(4) -0.02330(3) 0.0465(2) Uani 1 d . -1
Br2 Br -0.14683(4) 0.57441(3) 0.40079(3) 0.03838(13) Uani 1 d . -1
Br3 Br 0.42955(3) 0.27884(3) 0.23831(3) 0.03736(13) Uani 1 d . -1
Co4 Co 0.53302(4) 0.24113(4) 0.34128(3) 0.02181(14) Uani 1 d . -1
Co5 Co 0.62040(4) 0.21298(4) 0.43367(3) 0.02004(13) Uani 1 d . -1
Co6 Co 0.71456(4) 0.17782(4) 0.52541(3) 0.02473(15) Uani 1 d . -1
N13 N 0.4443(2) 0.2294(2) 0.4163(2) 0.0246(8) Uani 1 d . -1
N14 N 0.5613(2) 0.1549(2) 0.4872(2) 0.0211(8) Uani 1 d . -1
N15 N 0.6871(2) 0.0797(2) 0.5490(2) 0.0260(9) Uani 1 d . -1
N16 N 0.5900(2) 0.1196(2) 0.3369(2) 0.0234(8) Uani 1 d . -1
N17 N 0.7044(2) 0.1127(2) 0.3948(2) 0.0211(8) Uani 1 d . -1
N18 N 0.8127(2) 0.1126(2) 0.4555(2) 0.0245(8) Uani 1 d . -1
N19 N 0.6347(2) 0.2482(2) 0.2821(2) 0.0245(8) Uani 1 d . -1
N20 N 0.6800(2) 0.2714(2) 0.3810(2) 0.0225(8) Uani 1 d . -1
N21 N 0.7299(2) 0.2794(2) 0.4837(2) 0.0283(9) Uani 1 d . -1
N22 N 0.4899(2) 0.3593(2) 0.3585(2) 0.0245(8) Uani 1 d . -1
N23 N 0.5348(2) 0.3131(2) 0.4708(2) 0.0213(8) Uani 1 d . -1
N24 N 0.5965(2) 0.2554(2) 0.5777(2) 0.0256(9) Uani 1 d . -1
C41 C 0.3552(3) 0.2678(3) 0.4078(3) 0.0308(11) Uani 1 d . -1
H41A H 0.3348(3) 0.2988(3) 0.3641(3) 0.037 Uiso 1 calc R -1
C42 C 0.2938(3) 0.2636(3) 0.4596(3) 0.0401(13) Uani 1 d . -1
H42A H 0.2320(3) 0.2916(3) 0.4516(3) 0.048 Uiso 1 calc R -1
C43 C 0.3217(3) 0.2186(3) 0.5237(3) 0.0440(14) Uani 1 d . -1
H43A H 0.2797(3) 0.2150(3) 0.5601(3) 0.053 Uiso 1 calc R -1
C44 C 0.4109(3) 0.1795(3) 0.5336(3) 0.0354(12) Uani 1 d . -1
H44A H 0.4315(3) 0.1486(3) 0.5774(3) 0.043 Uiso 1 calc R -1
C45 C 0.4720(3) 0.1849(3) 0.4792(3) 0.0240(10) Uani 1 d . -1
C46 C 0.6097(3) 0.0851(3) 0.5298(2) 0.0256(10) Uani 1 d . -1
C47 C 0.5893(3) 0.0172(3) 0.5482(3) 0.0309(11) Uani 1 d . -1
H47A H 0.5333(3) 0.0228(3) 0.5380(3) 0.037 Uiso 1 calc R -1
C48 C 0.6495(3) -0.0568(3) 0.5808(3) 0.0385(13) Uani 1 d . -1
H48A H 0.6357(3) -0.1024(3) 0.5934(3) 0.046 Uiso 1 calc R -1
C49 C 0.7318(3) -0.0634(3) 0.5949(3) 0.0390(13) Uani 1 d . -1
H49A H 0.7763(3) -0.1144(3) 0.6153(3) 0.047 Uiso 1 calc R -1
C50 C 0.7468(3) 0.0054(3) 0.5788(3) 0.0329(12) Uani 1 d . -1
H50A H 0.8024(3) 0.0006(3) 0.5891(3) 0.039 Uiso 1 calc R -1
C51 C 0.5485(3) 0.0814(3) 0.3120(2) 0.0287(11) Uani 1 d . -1
H51A H 0.4907(3) 0.1150(3) 0.2954(2) 0.034 Uiso 1 calc R -1
C52 C 0.5859(3) -0.0033(3) 0.3095(3) 0.0323(11) Uani 1 d . -1
H52A H 0.5546(3) -0.0278(3) 0.2921(3) 0.039 Uiso 1 calc R -1
C53 C 0.6708(3) -0.0523(3) 0.3332(3) 0.0299(11) Uani 1 d . -1
H53A H 0.6989(3) -0.1110(3) 0.3310(3) 0.036 Uiso 1 calc R -1
C54 C 0.7135(3) -0.0162(3) 0.3596(2) 0.0248(10) Uani 1 d . -1
H54A H 0.7713(3) -0.0497(3) 0.3762(2) 0.030 Uiso 1 calc R -1
C55 C 0.6717(3) 0.0718(3) 0.3623(2) 0.0215(9) Uani 1 d . -1
C56 C 0.7931(3) 0.0868(3) 0.4001(2) 0.0234(10) Uani 1 d . -1
C57 C 0.8612(3) 0.0443(3) 0.3494(3) 0.0294(11) Uani 1 d . -1
H57A H 0.8473(3) 0.0265(3) 0.3108(3) 0.035 Uiso 1 calc R -1
C58 C 0.9473(3) 0.0286(3) 0.3560(3) 0.0348(12) Uani 1 d . -1
H58A H 0.9933(3) 0.0003(3) 0.3218(3) 0.042 Uiso 1 calc R -1
C59 C 0.9667(3) 0.0542(3) 0.4125(3) 0.0342(12) Uani 1 d . -1
H59A H 1.0264(3) 0.0424(3) 0.4185(3) 0.041 Uiso 1 calc R -1
C60 C 0.8983(3) 0.0971(3) 0.4602(3) 0.0325(12) Uani 1 d . -1
H60A H 0.9117(3) 0.1167(3) 0.4979(3) 0.039 Uiso 1 calc R -1
C61 C 0.6505(3) 0.2312(3) 0.2143(2) 0.0299(11) Uani 1 d . -1
H61A H 0.6106(3) 0.2174(3) 0.1954(2) 0.036 Uiso 1 calc R -1
C62 C 0.7212(3) 0.2329(3) 0.1714(3) 0.0373(12) Uani 1 d . -1
H62A H 0.7292(3) 0.2218(3) 0.1238(3) 0.045 Uiso 1 calc R -1
C63 C 0.7803(3) 0.2511(3) 0.1995(3) 0.0400(13) Uani 1 d . -1
H63A H 0.8302(3) 0.2522(3) 0.1712(3) 0.048 Uiso 1 calc R -1
C64 C 0.7671(3) 0.2674(3) 0.2675(3) 0.0320(11) Uani 1 d . -1
H64A H 0.8077(3) 0.2802(3) 0.2867(3) 0.038 Uiso 1 calc R -1
C65 C 0.6936(3) 0.2655(3) 0.3099(2) 0.0246(10) Uani 1 d . -1
C66 C 0.7142(3) 0.3098(3) 0.4151(2) 0.0249(10) Uani 1 d . -1
C67 C 0.7251(3) 0.3806(3) 0.3862(3) 0.0387(13) Uani 1 d . -1
H67A H 0.7114(3) 0.4028(3) 0.3391(3) 0.046 Uiso 1 calc R -1
C68 C 0.7554(3) 0.4175(3) 0.4257(3) 0.0427(14) Uani 1 d . -1
H68A H 0.7644(3) 0.4645(3) 0.4058(3) 0.051 Uiso 1 calc R -1
C69 C 0.7731(4) 0.3862(3) 0.4950(3) 0.0465(15) Uani 1 d . -1
H69A H 0.7952(4) 0.4105(3) 0.5231(3) 0.056 Uiso 1 calc R -1
C70 C 0.7579(3) 0.3191(3) 0.5221(3) 0.0376(13) Uani 1 d . -1
H70A H 0.7674(3) 0.2993(3) 0.5702(3) 0.045 Uiso 1 calc R -1
C71 C 0.4653(3) 0.4198(3) 0.3044(3) 0.0321(11) Uani 1 d . -1
H71A H 0.4694(3) 0.4043(3) 0.2587(3) 0.038 Uiso 1 calc R -1
C72 C 0.4346(3) 0.5026(3) 0.3124(3) 0.0345(12) Uani 1 d . -1
H72A H 0.4187(3) 0.5436(3) 0.2730(3) 0.041 Uiso 1 calc R -1
C73 C 0.4275(3) 0.5248(3) 0.3787(3) 0.0386(13) Uani 1 d . -1
H73A H 0.4038(3) 0.5820(3) 0.3860(3) 0.046 Uiso 1 calc R -1
C74 C 0.4545(3) 0.4646(3) 0.4342(3) 0.0321(11) Uani 1 d . -1
H74A H 0.4492(3) 0.4801(3) 0.4801(3) 0.038 Uiso 1 calc R -1
C75 C 0.4902(3) 0.3797(3) 0.4237(3) 0.0256(10) Uani 1 d . -1
C76 C 0.5249(3) 0.3138(3) 0.5420(3) 0.0253(10) Uani 1 d . -1
C77 C 0.4456(3) 0.3649(3) 0.5792(3) 0.0343(12) Uani 1 d . -1
H77A H 0.3953(3) 0.4037(3) 0.5544(3) 0.041 Uiso 1 calc R -1
C78 C 0.4403(4) 0.3593(3) 0.6511(3) 0.0397(13) Uani 1 d . -1
H78A H 0.3872(4) 0.3950(3) 0.6761(3) 0.048 Uiso 1 calc R -1
C79 C 0.5136(4) 0.3008(3) 0.6870(3) 0.0407(13) Uani 1 d . -1
H79A H 0.5118(4) 0.2961(3) 0.7368(3) 0.049 Uiso 1 calc R -1
C80 C 0.5893(3) 0.2494(3) 0.6481(3) 0.0335(12) Uani 1 d . -1
H80A H 0.6385(3) 0.2078(3) 0.6727(3) 0.040 Uiso 1 calc R -1
Br4 Br 0.81313(3) 0.13659(3) 0.62852(3) 0.03654(13) Uani 1 d . -1
N1 N -0.0264(3) 0.8388(2) 0.1155(2) 0.0304(9) Uani 1 d . -1
N2 N -0.1133(2) 0.7830(2) 0.1829(2) 0.0249(8) Uani 1 d . -1
N3 N -0.1949(3) 0.7237(2) 0.2544(2) 0.0286(9) Uani 1 d . -1
N4 N 0.1422(2) 0.7157(2) 0.1510(2) 0.0271(9) Uani 1 d . -1
N5 N 0.0398(2) 0.7236(2) 0.2454(2) 0.0225(8) Uani 1 d . -1
N6 N -0.0589(2) 0.7175(2) 0.3376(2) 0.0228(8) Uani 1 d . -1
N7 N -0.0437(3) 0.7281(2) 0.0402(2) 0.0307(9) Uani 1 d . -1
N8 N -0.0558(2) 0.6346(2) 0.1307(2) 0.0263(9) Uani 1 d . -1
N9 N -0.0704(2) 0.5467(2) 0.2253(2) 0.0273(9) Uani 1 d . -1
N10 N 0.1269(2) 0.6057(2) 0.0768(2) 0.0291(9) Uani 1 d . -1
N11 N 0.0971(2) 0.5760(2) 0.1948(2) 0.0251(9) Uani 1 d . -1
N12 N 0.0568(2) 0.5535(2) 0.3118(2) 0.0274(9) Uani 1 d . -1
C1 C -0.0073(4) 0.9040(3) 0.0957(3) 0.0397(13) Uani 1 d . -1
H1A H 0.0468(4) 0.8942(3) 0.0681(3) 0.048 Uiso 1 calc R -1
C2 C -0.0623(4) 0.9839(3) 0.1136(3) 0.049(2) Uani 1 d . -1
H2A H -0.0472(4) 1.0282(3) 0.0975(3) 0.059 Uiso 1 calc R -1
C3 C -0.1395(4) 0.9982(3) 0.1554(3) 0.0454(14) Uani 1 d . -1
H3A H -0.1784(4) 1.0529(3) 0.1680(3) 0.054 Uiso 1 calc R -1
C4 C -0.1603(3) 0.9338(3) 0.1788(3) 0.0365(12) Uani 1 d . -1
H4A H -0.2127(3) 0.9430(3) 0.2086(3) 0.044 Uiso 1 calc R -1
C5 C -0.1020(3) 0.8528(3) 0.1579(2) 0.0271(10) Uani 1 d . -1
C6 C -0.1945(3) 0.7858(3) 0.2042(2) 0.0262(10) Uani 1 d . -1
C7 C -0.2745(3) 0.8460(3) 0.1749(3) 0.0346(12) Uani 1 d . -1
H7A H -0.2732(3) 0.8869(3) 0.1384(3) 0.041 Uiso 1 calc R -1
C8 C -0.3541(3) 0.8453(3) 0.1993(3) 0.0419(14) Uani 1 d . -1
H8A H -0.4082(3) 0.8855(3) 0.1797(3) 0.050 Uiso 1 calc R -1
C9 C -0.3551(4) 0.7857(4) 0.2524(3) 0.047(2) Uani 1 d . -1
H9A H -0.4099(4) 0.7861(4) 0.2718(3) 0.056 Uiso 1 calc R -1
C10 C -0.2750(3) 0.7257(3) 0.2769(3) 0.0379(13) Uani 1 d . -1
H10A H -0.2759(3) 0.6831(3) 0.3117(3) 0.045 Uiso 1 calc R -1
C11 C 0.2247(3) 0.7026(3) 0.1251(3) 0.0355(12) Uani 1 d . -1
H11A H 0.2393(3) 0.6974(3) 0.0762(3) 0.043 Uiso 1 calc R -1
C12 C 0.2893(3) 0.6962(3) 0.1654(3) 0.0402(13) Uani 1 d . -1
H12A H 0.3466(3) 0.6881(3) 0.1448(3) 0.048 Uiso 1 calc R -1
C13 C 0.2680(3) 0.7021(3) 0.2373(3) 0.0350(12) Uani 1 d . -1
H13A H 0.3105(3) 0.6990(3) 0.2667(3) 0.042 Uiso 1 calc R -1
C14 C 0.1864(3) 0.7123(3) 0.2647(3) 0.0293(11) Uani 1 d . -1
H14A H 0.1724(3) 0.7146(3) 0.3139(3) 0.035 Uiso 1 calc R -1
C15 C 0.1220(3) 0.7197(3) 0.2219(2) 0.0237(10) Uani 1 d . -1
C16 C -0.0025(3) 0.7501(3) 0.3088(2) 0.0220(9) Uani 1 d . -1
C17 C 0.0068(3) 0.8085(3) 0.3428(3) 0.0274(10) Uani 1 d . -1
H17A H 0.0440(3) 0.8331(3) 0.3214(3) 0.033 Uiso 1 calc R -1
C18 C -0.0374(3) 0.8299(3) 0.4064(3) 0.0300(11) Uani 1 d . -1
H18A H -0.0298(3) 0.8682(3) 0.4301(3) 0.036 Uiso 1 calc R -1
C19 C -0.0935(3) 0.7955(3) 0.4367(3) 0.0337(12) Uani 1 d . -1
H19A H -0.1247(3) 0.8094(3) 0.4812(3) 0.040 Uiso 1 calc R -1
C20 C -0.1026(3) 0.7409(3) 0.4002(2) 0.0290(11) Uani 1 d . -1
H20A H -0.1419(3) 0.7181(3) 0.4203(2) 0.035 Uiso 1 calc R -1
C21 C -0.0744(4) 0.7798(3) -0.0179(3) 0.0408(13) Uani 1 d . -1
H21A H -0.0503(4) 0.8178(3) -0.0344(3) 0.049 Uiso 1 calc R -1
C22 C -0.1394(4) 0.7806(4) -0.0547(3) 0.052(2) Uani 1 d . -1
H22A H -0.1605(4) 0.8190(4) -0.0952(3) 0.062 Uiso 1 calc R -1
C23 C -0.1734(4) 0.7242(4) -0.0316(3) 0.049(2) Uani 1 d . -1
H23A H -0.2159(4) 0.7214(4) -0.0574(3) 0.059 Uiso 1 calc R -1
C24 C -0.1450(3) 0.6731(3) 0.0284(3) 0.0389(13) Uani 1 d . -1
H24A H -0.1687(3) 0.6349(3) 0.0452(3) 0.047 Uiso 1 calc R -1
C25 C -0.0809(3) 0.6763(3) 0.0658(2) 0.0276(11) Uani 1 d . -1
C26 C -0.0604(3) 0.5618(3) 0.1541(3) 0.0281(11) Uani 1 d . -1
C27 C -0.0475(3) 0.5014(3) 0.1105(3) 0.0371(13) Uani 1 d . -1
H27A H -0.0395(3) 0.5118(3) 0.0610(3) 0.045 Uiso 1 calc R -1
C28 C -0.0466(4) 0.4271(3) 0.1394(3) 0.0439(14) Uani 1 d . -1
H28A H -0.0380(4) 0.3860(3) 0.1100(3) 0.053 Uiso 1 calc R -1
C29 C -0.0584(4) 0.4127(3) 0.2115(3) 0.0448(14) Uani 1 d . -1
H29A H -0.0599(4) 0.3625(3) 0.2324(3) 0.054 Uiso 1 calc R -1
C30 C -0.0677(3) 0.4720(3) 0.2518(3) 0.0376(12) Uani 1 d . -1
H30A H -0.0727(3) 0.4605(3) 0.3014(3) 0.045 Uiso 1 calc R -1
C31 C 0.1639(3) 0.5786(3) 0.0125(3) 0.0340(12) Uani 1 d . -1
H31A H 0.1485(3) 0.6185(3) -0.0276(3) 0.041 Uiso 1 calc R -1
C32 C 0.2216(3) 0.4976(4) 0.0026(3) 0.0439(15) Uani 1 d . -1
H32A H 0.2452(3) 0.4815(4) -0.0432(3) 0.053 Uiso 1 calc R -1
C33 C 0.2448(4) 0.4396(4) 0.0611(3) 0.0444(15) Uani 1 d . -1
H33A H 0.2872(4) 0.3834(4) 0.0558(3) 0.053 Uiso 1 calc R -1
C34 C 0.2071(3) 0.4626(3) 0.1265(3) 0.0369(12) Uani 1 d . -1
H34A H 0.2218(3) 0.4223(3) 0.1664(3) 0.044 Uiso 1 calc R -1
C35 C 0.1459(3) 0.5473(3) 0.1340(3) 0.0294(11) Uani 1 d . -1
C36 C 0.1238(3) 0.5395(3) 0.2609(2) 0.0241(10) Uani 1 d . -1
C37 C 0.2139(3) 0.4985(3) 0.2781(3) 0.0319(11) Uani 1 d . -1
H37A H 0.2608(3) 0.4891(3) 0.2424(3) 0.038 Uiso 1 calc R -1
C38 C 0.2328(3) 0.4721(3) 0.3476(3) 0.0364(12) Uani 1 d . -1
H38A H 0.2931(3) 0.4445(3) 0.3597(3) 0.044 Uiso 1 calc R -1
C39 C 0.1650(3) 0.4856(3) 0.3993(3) 0.0355(12) Uani 1 d . -1
H39A H 0.1774(3) 0.4674(3) 0.4472(3) 0.043 Uiso 1 calc R -1
C40 C 0.0779(3) 0.5269(3) 0.3793(3) 0.0295(11) Uani 1 d . -1
H40A H 0.0306(3) 0.5369(3) 0.4148(3) 0.035 Uiso 1 calc R -1
C1S C -0.4178(8) 0.6450(6) 0.1143(7) 0.079(6) Uiso 0.40 d PG 1
C2S C -0.4330(6) 0.5753(7) 0.1309(7) 0.032(3) Uiso 0.40 d PGD 1
C3S C -0.3751(9) 0.5063(6) 0.1722(8) 0.107(10) Uiso 0.40 d PG 1
C4S C -0.3020(7) 0.5071(6) 0.1969(7) 0.056(4) Uiso 0.40 d PG 1
C5S C -0.2867(6) 0.5769(7) 0.1803(6) 0.037(3) Uiso 0.40 d PG 1
C6S C -0.3446(9) 0.6459(6) 0.1390(8) 0.051(5) Uiso 0.40 d PGD 1
C7S C -0.4748(11) 0.7073(11) 0.0717(10) 0.070(5) Uiso 0.40 d PD 1
C1' C -0.3917(9) 0.6679(6) 0.1112(6) 0.135(7) Uiso 0.60 d PG 2
C2' C -0.4468(7) 0.6320(8) 0.1043(6) 0.084(4) Uiso 0.60 d PG 2
C3' C -0.4307(9) 0.5545(8) 0.1400(8) 0.135(8) Uiso 0.60 d PG 2
C4' C -0.3595(10) 0.5129(6) 0.1826(8) 0.100(6) Uiso 0.60 d PG 2
C5' C -0.3044(7) 0.5487(8) 0.1896(6) 0.132(6) Uiso 0.60 d PG 2
C6' C -0.3205(7) 0.6262(8) 0.1539(7) 0.058(3) Uiso 0.60 d PG 2
C7' C -0.4084(12) 0.7404(12) 0.0730(10) 0.135(6) Uiso 0.60 d P 2
C8S C 0.0012(7) 0.2459(9) 0.3731(7) 0.103(5) Uiso 0.60 d PG 1
C9S C 0.0428(9) 0.1997(7) 0.3162(8) 0.088(4) Uiso 0.60 d PG 1
C10S C 0.1113(9) 0.2105(8) 0.2750(6) 0.107(6) Uiso 0.60 d PG 1
C11S C 0.1381(7) 0.2674(9) 0.2908(7) 0.098(5) Uiso 0.60 d PG 1
C12S C 0.0965(10) 0.3136(7) 0.3477(8) 0.085(4) Uiso 0.60 d PG 1
C13S C 0.0281(9) 0.3029(8) 0.3889(6) 0.101(6) Uiso 0.60 d PG 1
C14S C 0.1891(13) 0.2899(12) 0.2612(11) 0.115(7) Uiso 0.50 d P 1
C8' C 0.0873(9) 0.2030(7) 0.2889(6) 0.035(3) Uiso 0.40 d PG 2
C9' C 0.0228(8) 0.2257(8) 0.3448(7) 0.054(4) Uiso 0.40 d PGD 2
C10' C 0.0148(8) 0.2858(9) 0.3858(6) 0.066(6) Uiso 0.40 d PG 2
C11' C 0.0715(9) 0.3232(7) 0.3711(7) 0.043(4) Uiso 0.40 d PG 2
C12' C 0.1360(8) 0.3005(8) 0.3153(7) 0.052(4) Uiso 0.40 d PG 2
C13' C 0.1439(8) 0.2404(9) 0.2742(6) 0.083(6) Uiso 0.40 d PGD 2
C14' C 0.0909(12) 0.1340(12) 0.2441(10) 0.108(6) Uiso 0.50 d PD 2
C15S C 0.1436(21) -0.0390(21) 0.1710(19) 0.215(13) Uiso 0.50 d P 1
C16S C 0.1683(16) -0.0143(15) 0.1002(14) 0.115(8) Uiso 0.50 d P 1
C17S C 0.2406(16) -0.0843(16) 0.0588(13) 0.128(8) Uiso 0.50 d P 1
C18S C 0.2817(18) -0.0737(18) -0.0081(15) 0.122(10) Uiso 0.50 d P 1
C19S C 0.3703(15) -0.1233(15) -0.0621(13) 0.109(7) Uiso 0.50 d P 1
C20S C 0.4076(12) -0.1181(11) -0.0964(10) 0.084(5) Uiso 0.50 d P 1
C15' C 0.3714(10) -0.0498(9) -0.0804(8) 0.069(4) Uiso 0.50 d P 2
C16' C 0.2959(9) -0.0141(8) -0.0274(7) 0.058(3) Uiso 0.50 d P 2
C17' C 0.2564(11) -0.0520(10) 0.0086(9) 0.050(4) Uiso 0.50 d P 2
C18' C 0.3724(11) -0.1756(11) -0.0450(9) 0.082(5) Uiso 0.50 d P 2
C19' C 0.1775(16) -0.0265(15) 0.0639(13) 0.105(7) Uiso 0.50 d P 2
C20' C 0.3037(10) -0.1461(10) -0.0014(8) 0.069(4) Uiso 0.50 d P 2
C21S C 0.4885(10) 0.4679(9) 0.0301(8) 0.066(4) Uiso 0.50 d P .
C22S C 0.4107(10) 0.5374(10) 0.0197(9) 0.057(2) Uiso 0.50 d PD .
C23S C 0.4077(11) 0.5971(10) -0.0375(9) 0.078(4) Uiso 0.50 d P .
C24S C 0.4765(13) 0.5981(11) -0.0805(10) 0.081(5) Uiso 0.50 d P .
C25S C 0.5755(12) 0.5116(12) -0.0659(10) 0.084(5) Uiso 0.50 d P .
C26S C 0.5692(10) 0.4526(10) -0.0028(9) 0.057(2) Uiso 0.50 d PD .
C27S C 0.4783(12) 0.4174(11) 0.0868(10) 0.077(5) Uiso 0.50 d PD .
C28S C 0.3855(12) 0.1276(8) 0.1488(10) 0.087(6) Uiso 0.40 d PG 1
C29S C 0.4039(13) 0.0828(11) 0.0913(7) 0.143(12) Uiso 0.40 d PG 1
C30S C 0.4048(12) 0.0050(10) 0.1004(7) 0.072(5) Uiso 0.40 d PG 1
C31S C 0.3871(12) -0.0280(8) 0.1669(9) 0.097(7) Uiso 0.40 d PG 1
C32S C 0.3687(13) 0.0168(11) 0.2244(7) 0.109(8) Uiso 0.40 d PG 1
C33S C 0.3678(12) 0.0946(10) 0.2153(8) 0.085(6) Uiso 0.40 d PG 1
C34S C 0.3747(13) -0.1276(13) 0.1820(11) 0.113(6) Uiso 0.50 d P 1
C28' C 0.3936(6) -0.0658(4) 0.1793(5) 0.083(4) Uiso 0.60 d PG 2
C29' C 0.4088(6) -0.0298(5) 0.1133(4) 0.047(3) Uiso 0.60 d PG 2
C30' C 0.4049(7) 0.0491(6) 0.1062(4) 0.089(4) Uiso 0.60 d PG 2
C31' C 0.3858(7) 0.0920(5) 0.1649(5) 0.079(4) Uiso 0.60 d PG 2
C32' C 0.3706(7) 0.0560(6) 0.2308(4) 0.064(3) Uiso 0.60 d PG 2
C33' C 0.3745(7) -0.0229(6) 0.2380(4) 0.071(3) Uiso 0.60 d PG 2
C34' C 0.3999(13) 0.0924(12) 0.0326(11) 0.113(6) Uiso 0.50 d P 2

loop_
_atom_type_symbol
_atom_type_description
_atom_type_scat_dispersion_real
_atom_type_scat_dispersion_imag
_atom_type_scat_source
C C 0.0033 0.0016 'International Tables Vol C Tables 4.2.6.8 and 6.1.1.4'
H H 0.0000 0.0000 'International Tables Vol C Tables 4.2.6.8 and 6.1.1.4'
N N 0.0061 0.0033 'International Tables Vol C Tables 4.2.6.8 and 6.1.1.4'
Co Co 0.3494 0.9721 'International Tables Vol C Tables 4.2.6.8 and 6.1.1.4'
Br Br -0.2901 2.4595 'International Tables Vol C Tables 4.2.6.8 and 6.1.1.4'

loop_
_geom_angle_atom_site_label_1
_geom_angle_atom_site_label_2
_geom_angle_atom_site_label_3
_geom_angle
_geom_angle_site_symmetry_1
_geom_angle_site_symmetry_3
_geom_angle_publ_flag
Co1 Co2 Co3 178.24(3) . . y
Co2 Co1 Br1 179.80(4) . . y
Co2 Co3 Br2 179.18(3) . . y
N1 Co1 N4 90.1(2) . . y
N1 Co1 N7 90.0(2) . . y
N1 Co1 N10 170.9(2) . . y
N4 Co1 N7 170.8(2) . . y
N4 Co1 N10 88.0(2) . . y
N7 Co1 N10 90.6(2) . . y
N2 Co2 N5 89.5(2) . . y
N2 Co2 N8 90.6(2) . . y
N11 Co2 N2 179.3(2) . . y
N5 Co2 N8 179.2(2) . . y
N11 Co2 N5 89.8(2) . . y
N11 Co2 N8 90.0(2) . . y
N3 Co3 N6 89.26(14) . . y
N9 Co3 N3 92.91(14) . . y
N3 Co3 N12 164.6(2) . . y
N9 Co3 N6 164.7(2) . . y
N12 Co3 N6 83.75(14) . . y
N9 Co3 N12 90.36(14) . . y
N1 Co1 Br1 93.82(12) . . y
N4 Co1 Br1 95.22(12) . . y
N7 Co1 Br1 93.99(13) . . y
N10 Co1 Br1 95.16(12) . . y
N3 Co3 Br2 96.93(11) . . y
N6 Co3 Br2 98.46(11) . . y
N9 Co3 Br2 96.35(11) . . y
N12 Co3 Br2 97.63(12) . . y
N1 Co1 Co2 86.13(12) . . ?
N4 Co1 Co2 84.98(12) . . ?
N7 Co1 Co2 85.82(12) . . ?
N10 Co1 Co2 84.89(12) . . ?
N11 Co2 Co1 90.40(12) . . ?
N2 Co2 Co1 89.28(12) . . ?
N5 Co2 Co1 90.10(11) . . ?
N8 Co2 Co1 89.08(12) . . ?
N11 Co2 Co3 90.12(12) . . ?
N2 Co2 Co3 90.22(12) . . ?
N5 Co2 Co3 91.58(11) . . ?
N8 Co2 Co3 89.24(12) . . ?
N9 Co3 Co2 83.11(11) . . ?
N3 Co3 Co2 83.72(11) . . ?
N12 Co3 Co2 81.76(11) . . ?
N6 Co3 Co2 82.04(11) . . ?
Co4 Co5 Co6 177.06(3) . . y
Co5 Co4 Br3 177.71(3) . . y
Co5 Co6 Br4 177.51(4) . . y
N16 Co4 N13 89.13(15) . . y
N19 Co4 N13 169.2(2) . . y
N22 Co4 N13 90.68(15) . . y
N16 Co4 N19 90.18(15) . . y
N16 Co4 N22 170.1(2) . . y
N19 Co4 N22 88.15(15) . . y
N14 Co5 N17 90.00(15) . . y
N14 Co5 N20 179.3(2) . . y
N14 Co5 N23 89.75(15) . . y
N20 Co5 N17 90.27(15) . . y
N23 Co5 N17 178.61(15) . . y
N20 Co5 N23 89.99(15) . . y
N18 Co6 N15 89.05(15) . . y
N21 Co6 N15 168.4(2) . . y
N15 Co6 N24 91.77(14) . . y
N18 Co6 N24 167.03(15) . . y
N18 Co6 N21 87.78(15) . . y
N21 Co6 N24 88.84(14) . . y
N13 Co4 Br3 94.62(11) . . y
N16 Co4 Br3 95.81(11) . . y
N19 Co4 Br3 96.18(11) . . y
N22 Co4 Br3 94.09(11) . . y
N15 Co6 Br4 93.91(11) . . y
N18 Co6 Br4 96.40(10) . . y
N21 Co6 Br4 97.58(11) . . y
N24 Co6 Br4 96.46(11) . . y
N16 Co4 Co5 86.32(11) . . ?
N19 Co4 Co5 84.63(11) . . ?
N22 Co4 Co5 83.78(11) . . ?
N13 Co4 Co5 84.57(11) . . ?
N14 Co5 Co4 90.28(11) . . ?
N20 Co5 Co4 90.34(12) . . ?
N23 Co5 Co4 90.31(11) . . ?
N17 Co5 Co4 88.32(11) . . ?
N14 Co5 Co6 89.61(11) . . ?
N20 Co5 Co6 89.79(11) . . ?
N23 Co5 Co6 92.63(11) . . ?
N17 Co5 Co6 88.74(11) . . ?
N18 Co6 Co5 84.84(11) . . ?
N21 Co6 Co5 84.62(11) . . ?
N15 Co6 Co5 83.94(11) . . ?
N24 Co6 Co5 82.37(11) . . ?
C41 N13 C45 117.7(4) . . ?
C41 N13 Co4 122.0(3) . . ?
C45 N13 Co4 120.2(3) . . ?
C46 N14 C45 124.1(4) . . ?
C46 N14 Co5 118.6(3) . . ?
C45 N14 Co5 117.3(3) . . ?
C50 N15 C46 118.1(4) . . ?
C50 N15 Co6 121.7(3) . . ?
C46 N15 Co6 120.0(3) . . ?
C55 N16 C51 118.8(4) . . ?
C55 N16 Co4 119.2(3) . . ?
C51 N16 Co4 122.0(3) . . ?
C56 N17 C55 124.0(3) . . ?
C56 N17 Co5 118.4(3) . . ?
C55 N17 Co5 117.6(3) . . ?
C60 N18 C56 118.6(4) . . ?
C60 N18 Co6 121.2(3) . . ?
C56 N18 Co6 120.0(3) . . ?
C61 N19 C65 118.2(4) . . ?
C61 N19 Co4 120.9(3) . . ?
C65 N19 Co4 120.7(3) . . ?
C66 N20 C65 123.5(4) . . ?
C66 N20 Co5 119.6(3) . . ?
C65 N20 Co5 116.6(3) . . ?
C70 N21 C66 117.7(4) . . ?
C70 N21 Co6 121.6(4) . . ?
C66 N21 Co6 120.7(3) . . ?
C71 N22 C75 119.2(4) . . ?
C71 N22 Co4 119.8(3) . . ?
C75 N22 Co4 120.9(3) . . ?
C76 N23 C75 125.3(4) . . ?
C76 N23 Co5 117.6(3) . . ?
C75 N23 Co5 117.1(3) . . ?
C80 N24 C76 118.6(4) . . ?
C80 N24 Co6 119.8(3) . . ?
C76 N24 Co6 121.6(3) . . ?
N13 C41 C42 122.7(5) . . ?
C41 C42 C43 119.8(5) . . ?
C44 C43 C42 118.7(5) . . ?
C43 C44 C45 119.9(5) . . ?
N13 C45 N14 114.9(4) . . ?
N13 C45 C44 121.2(4) . . ?
N14 C45 C44 123.4(4) . . ?
N14 C46 N15 115.3(4) . . ?
N14 C46 C47 124.5(4) . . ?
N15 C46 C47 119.9(4) . . ?
C48 C47 C46 120.8(5) . . ?
C47 C48 C49 118.3(5) . . ?
C50 C49 C48 118.6(5) . . ?
N15 C50 C49 123.9(5) . . ?
N16 C51 C52 123.2(4) . . ?
C51 C52 C53 118.4(4) . . ?
C54 C53 C52 119.9(4) . . ?
C53 C54 C55 120.0(4) . . ?
N16 C55 N17 115.7(4) . . ?
N16 C55 C54 119.7(4) . . ?
N17 C55 C54 124.4(4) . . ?
N17 C56 N18 115.1(4) . . ?
N17 C56 C57 124.4(4) . . ?
N18 C56 C57 120.1(4) . . ?
C58 C57 C56 119.9(4) . . ?
C57 C58 C59 119.5(5) . . ?
C60 C59 C58 119.0(4) . . ?
N18 C60 C59 122.7(5) . . ?
N19 C61 C62 123.5(5) . . ?
C61 C62 C63 118.2(5) . . ?
C64 C63 C62 119.9(5) . . ?
C63 C64 C65 120.4(5) . . ?
N19 C65 N20 115.0(4) . . ?
N19 C65 C64 119.8(4) . . ?
N20 C65 C64 124.9(4) . . ?
N21 C66 N20 114.9(4) . . ?
N21 C66 C67 120.5(4) . . ?
N20 C66 C67 124.3(5) . . ?
C68 C67 C66 120.2(5) . . ?
C67 C68 C69 119.7(5) . . ?
C70 C69 C68 118.2(5) . . ?
N21 C70 C69 123.6(5) . . ?
N22 C71 C72 123.0(5) . . ?
C71 C72 C73 118.3(5) . . ?
C74 C73 C72 119.9(5) . . ?
C73 C74 C75 120.4(5) . . ?
N22 C75 N23 114.5(4) . . ?
N22 C75 C74 118.8(4) . . ?
N23 C75 C74 126.3(4) . . ?
N23 C76 N24 115.5(4) . . ?
N23 C76 C77 124.3(4) . . ?
N24 C76 C77 120.0(4) . . ?
C78 C77 C76 120.5(5) . . ?
C77 C78 C79 119.2(5) . . ?
C80 C79 C78 118.2(5) . . ?
N24 C80 C79 123.4(5) . . ?
C1 N1 C5 117.7(4) . . ?
C1 N1 Co1 122.4(3) . . ?
C5 N1 Co1 119.9(3) . . ?
C6 N2 C5 123.2(4) . . ?
C6 N2 Co2 119.9(3) . . ?
C5 N2 Co2 116.9(3) . . ?
C10 N3 C6 117.3(4) . . ?
C10 N3 Co3 121.8(4) . . ?
C6 N3 Co3 120.8(3) . . ?
C11 N4 C15 118.5(4) . . ?
C11 N4 Co1 120.8(3) . . ?
C15 N4 Co1 120.7(3) . . ?
C16 N5 C15 123.2(4) . . ?
C16 N5 Co2 120.2(3) . . ?
C15 N5 Co2 116.3(3) . . ?
C20 N6 C16 118.0(4) . . ?
C20 N6 Co3 118.6(3) . . ?
C16 N6 Co3 123.3(3) . . ?
C21 N7 C25 118.7(4) . . ?
C21 N7 Co1 121.6(4) . . ?
C25 N7 Co1 119.7(3) . . ?
C26 N8 C25 122.8(4) . . ?
C26 N8 Co2 119.2(3) . . ?
C25 N8 Co2 117.9(3) . . ?
C30 N9 C26 117.8(4) . . ?
C30 N9 Co3 120.6(3) . . ?
C26 N9 Co3 121.3(3) . . ?
C31 N10 C35 117.8(4) . . ?
C31 N10 Co1 121.9(4) . . ?
C35 N10 Co1 120.3(3) . . ?
C35 N11 C36 124.2(4) . . ?
C35 N11 Co2 118.3(3) . . ?
C36 N11 Co2 117.2(3) . . ?
C40 N12 C36 118.6(4) . . ?
C40 N12 Co3 118.6(3) . . ?
C36 N12 Co3 122.1(3) . . ?
N1 C1 C2 123.4(5) . . ?
C3 C2 C1 118.7(5) . . ?
C4 C3 C2 120.1(5) . . ?
C3 C4 C5 118.9(5) . . ?
N1 C5 N2 115.5(4) . . ?
N1 C5 C4 121.1(4) . . ?
N2 C5 C4 123.2(4) . . ?
N2 C6 N3 116.3(4) . . ?
N2 C6 C7 123.0(5) . . ?
N3 C6 C7 120.6(4) . . ?
C8 C7 C6 119.8(5) . . ?
C7 C8 C9 119.5(5) . . ?
C10 C9 C8 118.5(5) . . ?
N3 C10 C9 124.0(5) . . ?
N4 C11 C12 123.6(5) . . ?
C11 C12 C13 117.9(5) . . ?
C14 C13 C12 119.3(5) . . ?
C13 C14 C15 121.1(5) . . ?
N4 C15 N5 114.9(4) . . ?
N4 C15 C14 119.5(4) . . ?
N5 C15 C14 125.4(4) . . ?
N6 C16 N5 115.1(4) . . ?
N6 C16 C17 120.3(4) . . ?
N5 C16 C17 124.6(4) . . ?
C18 C17 C16 120.0(4) . . ?
C17 C18 C19 119.9(4) . . ?
C20 C19 C18 117.8(4) . . ?
N6 C20 C19 123.9(5) . . ?
N7 C21 C22 123.0(5) . . ?
C21 C22 C23 118.7(5) . . ?
C24 C23 C22 119.0(5) . . ?
C23 C24 C25 120.4(5) . . ?
N7 C25 N8 115.2(4) . . ?
N7 C25 C24 120.0(5) . . ?
N8 C25 C24 124.7(5) . . ?
N9 C26 N8 115.3(4) . . ?
N9 C26 C27 120.3(4) . . ?
N8 C26 C27 124.1(5) . . ?
C28 C27 C26 120.0(5) . . ?
C27 C28 C29 119.5(5) . . ?
C30 C29 C28 118.4(5) . . ?
N9 C30 C29 123.9(5) . . ?
C32 C31 N10 123.8(5) . . ?
C31 C32 C33 118.1(5) . . ?
C34 C33 C32 120.6(5) . . ?
C33 C34 C35 119.2(5) . . ?
N11 C35 N10 115.0(4) . . ?
N11 C35 C34 124.5(5) . . ?
N10 C35 C34 120.3(4) . . ?
N12 C36 N11 115.2(4) . . ?
N12 C36 C37 120.5(4) . . ?
N11 C36 C37 123.9(4) . . ?
C38 C37 C36 119.2(5) . . ?
C39 C38 C37 120.5(5) . . ?
C38 C39 C40 117.8(5) . . ?
N12 C40 C39 123.4(5) . . ?
C7S C1S C2S 115.9(9) . . ?
C7S C1S C6S 124.0(9) . . ?
C2S C1S C6S 120.0 . . ?
C3S C2S C1S 120.0 . . ?
C4S C3S C2S 120.0 . . ?
C5S C4S C3S 120.0 . . ?
C4S C5S C6S 120.0 . . ?
C5S C6S C1S 120.0 . . ?
C7' C1' C2' 116.8(14) . . ?
C7' C1' C6' 123.1(14) . . ?
C2' C1' C6' 120.0 . . ?
C3' C2' C1' 120.0 . . ?
C2' C3' C4' 120.0 . . ?
C5' C4' C3' 120.0 . . ?
C4' C5' C6' 120.0 . . ?
C5' C6' C1' 120.0 . . ?
C9S C8S C13S 120.0 . . ?
C8S C9S C10S 120.0 . . ?
C11S C10S C9S 120.0 . . ?
C14S C11S C10S 131.2(17) . . ?
C14S C11S C12S 108.6(17) . . ?
C10S C11S C12S 120.0 . . ?
C11S C12S C13S 120.0 . . ?
C12S C13S C8S 120.0 . . ?
C9' C8' C13' 120.0 . . ?
C9' C8' C14' 116.5(9) . . ?
C13' C8' C14' 123.5(9) . . ?
C8' C9' C10' 120.0 . . ?
C11' C10' C9' 120.0 . . ?
C12' C11' C10' 120.0 . . ?
C11' C12' C13' 120.0 . . ?
C12' C13' C8' 120.0 . . ?
C15S C16S C17S 116.4(25) . . ?
C18S C17S C16S 126.1(26) . . ?
C17S C18S C19S 141.9(26) . . ?
C20S C19S C18S 146.1(32) . . ?
C17' C16' C15' 125.7(14) . . ?
C16' C17' C19' 133.7(17) . . ?
C16' C17' C20' 111.7(15) . . ?
C19' C17' C20' 114.4(15) . . ?
C18' C20' C17' 120.4(16) . . ?
C25S C21S C26S 167.1(17) 2_665 . ?
C25S C21S C22S 52.9(12) 2_665 . ?
C26S C21S C22S 126.9(16) . . ?
C25S C21S C27S 57.9(12) 2_665 . ?
C26S C21S C27S 122.2(16) . . ?
C22S C21S C27S 110.3(14) . . ?
C25S C21S C24S 85.1(16) 2_665 2_665 ?
C26S C21S C24S 93.4(15) . 2_665 ?
C22S C21S C24S 138.0(17) . 2_665 ?
C27S C21S C24S 28.9(10) . 2_665 ?
C25S C21S C26S 73.6(14) 2_665 2_665 ?
C26S C21S C26S 105.2(14) . 2_665 ?
C22S C21S C26S 21.7(10) . 2_665 ?
C27S C21S C26S 131.4(16) . 2_665 ?
C24S C21S C26S 156.8(17) 2_665 2_665 ?
C25S C21S C23S 136.3(17) 2_665 2_665 ?
C26S C21S C23S 40.6(9) . 2_665 ?
C22S C21S C23S 164.4(14) . 2_665 ?
C27S C21S C23S 81.7(12) . 2_665 ?
C24S C21S C23S 52.9(10) 2_665 2_665 ?
C26S C21S C23S 143.9(15) 2_665 2_665 ?
C25S C21S C21S 123.8(19) 2_665 2_665 ?
C26S C21S C21S 53.6(12) . 2_665 ?
C22S C21S C21S 73.3(12) . 2_665 ?
C27S C21S C21S 170.2(17) . 2_665 ?
C24S C21S C21S 144.7(19) 2_665 2_665 ?
C26S C21S C21S 51.6(10) 2_665 2_665 ?
C23S C21S C21S 93.3(14) 2_665 2_665 ?
C25S C21S C22S 163.3(16) 2_665 2_665 ?
C26S C21S C22S 8.2(11) . 2_665 ?
C22S C21S C22S 118.8(11) . 2_665 ?
C27S C21S C22S 130.0(13) . 2_665 ?
C24S C21S C22S 101.1(13) 2_665 2_665 ?
C26S C21S C22S 97.1(12) 2_665 2_665 ?
C23S C21S C22S 48.3(10) 2_665 2_665 ?
C21S C21S C22S 45.5(9) 2_665 2_665 ?
C26S C22S C25S 133.0(39) 2_665 2_665 ?
C26S C22S C21S 82.9(32) 2_665 . ?
C25S C22S C21S 53.9(12) 2_665 . ?
C26S C22S C23S 37.8(29) 2_665 . ?
C25S C22S C23S 170.6(19) 2_665 . ?
C21S C22S C23S 118.6(15) . . ?
C26S C22S C21S 21.8(29) 2_665 2_665 ?
C25S C22S C21S 113.1(15) 2_665 2_665 ?
C21S C22S C21S 61.2(11) . 2_665 ?
C23S C22S C21S 58.3(9) . 2_665 ?
C26S C23S C24S 110.5(17) 2_665 . ?
C26S C23S C22S 17.5(12) 2_665 . ?
C24S C23S C22S 127.6(16) . . ?
C26S C23S C21S 56.2(12) 2_665 2_665 ?
C24S C23S C21S 54.3(11) . 2_665 ?
C22S C23S C21S 73.4(12) . 2_665 ?
C26S C23S C27S 99.9(15) 2_665 2_665 ?
C24S C23S C27S 10.8(11) . 2_665 ?
C22S C23S C27S 117.1(13) . 2_665 ?
C21S C23S C27S 43.7(8) 2_665 2_665 ?
C27S C24S C23S 147.7(34) 2_665 . ?
C27S C24S C21S 75.3(26) 2_665 2_665 ?
C23S C24S C21S 72.8(14) . 2_665 ?
C27S C24S C25S 36.7(23) 2_665 . ?
C23S C24S C25S 113.5(16) . . ?
C21S C24S C25S 41.8(9) 2_665 . ?
C27S C24S C26S 118.0(30) 2_665 2_665 ?
C23S C24S C26S 29.9(9) . 2_665 ?
C21S C24S C26S 42.9(10) 2_665 2_665 ?
C25S C24S C26S 84.0(11) . 2_665 ?
C22S C25S C21S 73.2(16) 2_665 2_665 ?
C22S C25S C27S 142.6(21) 2_665 2_665 ?
C21S C25S C27S 70.3(14) 2_665 2_665 ?
C22S C25S C26S 14.3(12) 2_665 . ?
C21S C25S C26S 60.6(13) 2_665 . ?
C27S C25S C26S 130.9(17) 2_665 . ?
C22S C25S C24S 126.3(18) 2_665 . ?
C21S C25S C24S 53.1(12) 2_665 . ?
C27S C25S C24S 19.4(12) 2_665 . ?
C26S C25S C24S 113.1(14) . . ?
C22S C26S C23S 124.7(38) 2_665 2_665 ?
C22S C26S C21S 150.1(39) 2_665 . ?
C23S C26S C21S 83.2(15) 2_665 . ?
C22S C26S C21S 75.4(32) 2_665 2_665 ?
C23S C26S C21S 153.9(19) 2_665 2_665 ?
C21S C26S C21S 74.7(14) . 2_665 ?
C22S C26S C25S 32.6(29) 2_665 . ?
C23S C26S C25S 157.3(18) 2_665 . ?
C21S C26S C25S 119.3(16) . . ?
C21S C26S C25S 45.8(9) 2_665 . ?
C22S C26S C24S 162.2(37) 2_665 2_665 ?
C23S C26S C24S 39.5(11) 2_665 2_665 ?
C21S C26S C24S 43.7(9) . 2_665 ?
C21S C26S C24S 117.2(13) 2_665 2_665 ?
C25S C26S C24S 162.9(14) . 2_665 ?
C24S C27S C25S 123.8(32) 2_665 2_665 ?
C24S C27S C21S 75.8(27) 2_665 . ?
C25S C27S C21S 51.8(11) 2_665 . ?
C24S C27S C23S 21.5(24) 2_665 2_665 ?
C25S C27S C23S 104.6(15) 2_665 2_665 ?
C21S C27S C23S 54.6(10) . 2_665 ?
C29S C28S C33S 120.0 . . ?
C28S C29S C30S 120.0 . . ?
C29S C30S C31S 120.0 . . ?
C32S C31S C30S 120.0 . . ?
C32S C31S C34S 117.3(12) . . ?
C30S C31S C34S 122.4(12) . . ?
C33S C32S C31S 120.0 . . ?
C32S C33S C28S 120.0 . . ?
C29' C28' C33' 120.0 . . ?
C30' C29' C28' 120.0 . . ?
C29' C30' C31' 120.0 . . ?
C29' C30' C34' 116.7(9) . . ?
C31' C30' C34' 121.7(9) . . ?
C32' C31' C30' 120.0 . . ?
C33' C32' C31' 120.0 . . ?
C32' C33' C28' 120.0 . . ?

loop_
_geom_bond_atom_site_label_1
_geom_bond_atom_site_label_2
_geom_bond_distance
_geom_bond_site_symmetry_2
_geom_bond_publ_flag
Co1 Co2 2.3062(9) . y
Co2 Co3 2.4313(9) . y
Co1 Br1 2.5887(9) . y
Co3 Br2 2.5800(9) . y
Co1 N1 1.965(4) . y
Co1 N4 1.973(4) . y
Co1 N7 1.976(4) . y
Co1 N10 1.980(4) . y
Co2 N2 1.901(4) . y
Co2 N5 1.904(3) . y
Co2 N8 1.910(4) . y
Co2 N11 1.898(3) . y
Co3 N3 2.075(4) . y
Co3 N6 2.088(4) . y
Co3 N9 2.074(4) . y
Co3 N12 2.079(4) . y
Co4 Co5 2.3118(8) . y
Co5 Co6 2.3536(9) . y
Br3 Co4 2.6226(8) . y
Co6 Br4 2.5632(8) . y
Co4 N16 1.968(4) . y
Co4 N19 1.982(4) . y
Co4 N22 1.986(4) . y
Co4 N13 2.008(4) . y
Co5 N14 1.887(4) . y
Co5 N17 1.906(3) . y
Co5 N20 1.890(4) . y
Co5 N23 1.897(3) . y
Co6 N15 2.016(4) . y
Co6 N18 2.013(4) . y
Co6 N21 2.015(4) . y
Co6 N24 2.070(4) . y
N13 C41 1.358(5) . ?
N13 C45 1.361(6) . ?
N14 C46 1.362(6) . ?
N14 C45 1.370(5) . ?
N15 C50 1.352(6) . ?
N15 C46 1.365(5) . ?
N16 C55 1.358(5) . ?
N16 C51 1.359(5) . ?
N17 C56 1.363(5) . ?
N17 C55 1.363(5) . ?
N18 C60 1.355(5) . ?
N18 C56 1.365(5) . ?
N19 C61 1.352(6) . ?
N19 C65 1.364(5) . ?
N20 C66 1.367(5) . ?
N20 C65 1.373(6) . ?
N21 C70 1.364(6) . ?
N21 C66 1.365(6) . ?
N22 C71 1.348(6) . ?
N22 C75 1.365(6) . ?
N23 C76 1.362(6) . ?
N23 C75 1.365(6) . ?
N24 C80 1.342(6) . ?
N24 C76 1.371(6) . ?
C41 C42 1.364(7) . ?
C42 C43 1.384(8) . ?
C43 C44 1.365(6) . ?
C44 C45 1.400(6) . ?
C46 C47 1.413(6) . ?
C47 C48 1.373(7) . ?
C48 C49 1.402(7) . ?
C49 C50 1.370(7) . ?
C51 C52 1.370(6) . ?
C52 C53 1.390(6) . ?
C53 C54 1.359(6) . ?
C54 C55 1.423(6) . ?
C56 C57 1.410(6) . ?
C57 C58 1.369(6) . ?
C58 C59 1.378(7) . ?
C59 C60 1.375(6) . ?
C61 C62 1.372(6) . ?
C62 C63 1.381(7) . ?
C63 C64 1.355(7) . ?
C64 C65 1.409(6) . ?
C66 C67 1.405(7) . ?
C67 C68 1.366(7) . ?
C68 C69 1.386(8) . ?
C69 C70 1.374(8) . ?
C71 C72 1.371(6) . ?
C72 C73 1.373(7) . ?
C73 C74 1.366(7) . ?
C74 C75 1.407(6) . ?
C76 C77 1.404(6) . ?
C77 C78 1.369(7) . ?
C78 C79 1.390(7) . ?
C79 C80 1.388(7) . ?
N1 C1 1.356(6) . ?
N1 C5 1.362(6) . ?
N2 C6 1.362(6) . ?
N2 C5 1.377(6) . ?
N3 C10 1.354(6) . ?
N3 C6 1.373(6) . ?
N4 C11 1.343(6) . ?
N4 C15 1.369(6) . ?
N5 C16 1.366(5) . ?
N5 C15 1.378(5) . ?
N6 C20 1.348(5) . ?
N6 C16 1.362(5) . ?
N7 C21 1.339(6) . ?
N7 C25 1.360(6) . ?
N8 C26 1.365(6) . ?
N8 C25 1.371(6) . ?
N9 C30 1.358(6) . ?
N9 C26 1.365(6) . ?
N10 C31 1.367(6) . ?
N10 C35 1.368(6) . ?
N11 C35 1.364(6) . ?
N11 C36 1.375(6) . ?
N12 C40 1.354(6) . ?
N12 C36 1.354(6) . ?
C1 C2 1.381(7) . ?
C2 C3 1.378(7) . ?
C3 C4 1.370(7) . ?
C4 C5 1.425(6) . ?
C6 C7 1.412(6) . ?
C7 C8 1.374(7) . ?
C8 C9 1.378(8) . ?
C9 C10 1.377(8) . ?
C11 C12 1.375(7) . ?
C12 C13 1.395(7) . ?
C13 C14 1.351(6) . ?
C14 C15 1.399(6) . ?
C16 C17 1.405(6) . ?
C17 C18 1.360(6) . ?
C18 C19 1.389(7) . ?
C19 C20 1.371(6) . ?
C21 C22 1.381(7) . ?
C22 C23 1.384(8) . ?
C23 C24 1.358(7) . ?
C24 C25 1.408(6) . ?
C26 C27 1.403(6) . ?
C27 C28 1.374(7) . ?
C28 C29 1.383(8) . ?
C29 C30 1.360(7) . ?
C31 C32 1.363(7) . ?
C32 C33 1.384(8) . ?
C33 C34 1.369(7) . ?
C34 C35 1.419(6) . ?
C36 C37 1.414(6) . ?
C37 C38 1.381(7) . ?
C38 C39 1.372(7) . ?
C39 C40 1.388(6) . ?
C1S C7S 1.34(2) . ?
C1S C2S 1.39 . ?
C1S C6S 1.39 . ?
C2S C3S 1.39 . ?
C3S C4S 1.39 . ?
C4S C5S 1.39 . ?
C5S C6S 1.39 . ?
C1' C7' 1.33(2) . ?
C1' C2' 1.39 . ?
C1' C6' 1.39 . ?
C2' C3' 1.39 . ?
C3' C4' 1.39 . ?
C4' C5' 1.39 . ?
C5' C6' 1.39 . ?
C8S C9S 1.39 . ?
C8S C13S 1.39 . ?
C9S C10S 1.39 . ?
C10S C11S 1.39 . ?
C11S C14S 1.17(2) . ?
C11S C12S 1.39 . ?
C12S C13S 1.39 . ?
C8' C9' 1.39 . ?
C8' C13' 1.39 . ?
C8' C14' 1.60(2) . ?
C9' C10' 1.39 . ?
C10' C11' 1.39 . ?
C11' C12' 1.39 . ?
C12' C13' 1.39 . ?
C15S C16S 1.44(4) . ?
C16S C17S 1.54(3) . ?
C17S C18S 1.41(3) . ?
C18S C19S 1.66(3) . ?
C19S C20S 0.88(3) . ?
C15' C16' 1.48(2) . ?
C16' C17' 1.25(2) . ?
C17' C19' 1.53(3) . ?
C17' C20' 1.55(2) . ?
C18' C20' 1.28(2) . ?
C21S C25S 1.14(2) 2_665 ?
C21S C26S 1.35(2) . ?
C21S C22S 1.35(2) . ?
C21S C27S 1.37(2) . ?
C21S C24S 1.37(2) 2_665 ?
C21S C26S 1.38(2) 2_665 ?
C21S C23S 1.61(2) 2_665 ?
C21S C21S 1.66(3) 2_665 ?
C21S C22S 1.81(2) 2_665 ?
C22S C26S 0.52(2) 2_665 ?
C22S C25S 1.13(2) 2_665 ?
C22S C23S 1.41(2) . ?
C22S C21S 1.81(2) 2_665 ?
C23S C26S 1.05(2) 2_665 ?
C23S C24S 1.34(2) . ?
C23S C21S 1.61(2) 2_665 ?
C23S C27S 1.96(2) 2_665 ?
C24S C27S 0.68(2) 2_665 ?
C24S C21S 1.37(2) 2_665 ?
C24S C25S 1.71(2) . ?
C24S C26S 1.98(2) 2_665 ?
C25S C22S 1.13(2) 2_665 ?
C25S C21S 1.14(2) 2_665 ?
C25S C27S 1.23(2) 2_665 ?
C25S C26S 1.52(2) . ?
C26S C22S 0.52(2) 2_665 ?
C26S C23S 1.05(2) 2_665 ?
C26S C21S 1.38(2) 2_665 ?
C26S C24S 1.98(2) 2_665 ?
C27S C24S 0.68(2) 2_665 ?
C27S C25S 1.23(2) 2_665 ?
C27S C23S 1.96(2) 2_665 ?
C28S C29S 1.39 . ?
C28S C33S 1.39 . ?
C29S C30S 1.39 . ?
C30S C31S 1.39 . ?
C31S C32S 1.39 . ?
C31S C34S 1.89(2) . ?
C32S C33S 1.39 . ?
C28' C29' 1.39 . ?
C28' C33' 1.39 . ?
C29' C30' 1.39 . ?
C30' C31' 1.39 . ?
C30' C34' 1.51(2) . ?
C31' C32' 1.39 . ?
C32' C33' 1.39 . ?
